data_7222162
loop_
_publ_author_name
'Budnyk, S.L.'
'Prots', Yu.'
'Kuz'ma, Yu.B.'
'Grin', Yu.'

_publ_section_title
;
 New ternary phosphide La7 Pd17 P12: preparation and crystal structure
;
_journal_name_full
;
Zeitschrift fuer Naturforschung, Teil B. Anorganische Chemie, Organische 
Chemie (42,1987-)
;
_journal_page_first 1409
_journal_page_last 1413
_journal_volume 57
_journal_year 2002
_chemical_formula_sum 'La7 P12 Pd17'
_chemical_name_systematic 'La7 Pd17 P12'
_space_group_IT_number 12
_symmetry_space_group_name_Hall '-C 2y'
_symmetry_space_group_name_H-M 'C 1 2/m 1'
_cell_angle_alpha 90
_cell_angle_beta 112.129
_cell_angle_gamma 90
_cell_formula_units_Z 2
_cell_length_a 24.519
_cell_length_b 4.0859
_cell_length_c 13.6106
_cell_volume 1263.099
_citation_journal_id_ASTM ZNBSEN
_cod_data_source_file Budnyk_ZNBSEN_2002_1091.cif
_cod_data_source_block La7P12Pd17
_cod_database_code 7222162

loop_
_symmetry_equiv_pos_as_xyz
x,y,z
-x,y,-z
-x,-y,-z
x,-y,z
x+1/2,y+1/2,z
-x+1/2,y+1/2,-z
-x+1/2,-y+1/2,-z
x+1/2,-y+1/2,z

loop_
_atom_site_label
_atom_site_type_symbol
_atom_site_fract_x
_atom_site_fract_y
_atom_site_fract_z
_atom_site_occupancy
_atom_site_U_iso_or_equiv
P2 P 0.8873 0 0.1731 1 0.0
Pd6 Pd 0.29706 0 0.5131 1 0.0
P4 P 0.3649 0 0.4205 1 0.0
Pd9 Pd 0.2181 0 0.929 1 0.0
Pd1 Pd 0.3388 0.5 0.8069 1 0.0
P1 P 0.0602 0 0.0738 1 0.0
P5 P 0.0105 0 0.3277 1 0.0
P3 P 0.1878 0 0.381 1 0.0
La3 La 0.23345 0 0.68614 1 0.0
Pd2 Pd 0.52612 0.5 0.8746 1 0.0
Pd4 Pd 0.5 0 0 1 0.0
Pd5 Pd 0.54795 0 0.7461 1 0.0
Pd3 Pd 0.39015 0.5 0.5412 1 0.0
La2 La 0.36507 0 0.99962 1 0.0
Pd8 Pd 0.40617 0.5 0.3551 1 0.0
Pd7 Pd 0.16529 0.5 0.7781 1 0.0
P6 P 0.2336 0 0.1176 1 0.0
La4 La 0.41733 0 0.73707 1 0.0
La1 La 0.5 0 0.5 1 0.0
